data_1519021
loop_
_publ_author_name
'Bennazha, J.'
'Boukhari, A.'
'Holt, E. M.'

_publ_section_title
;
 Synthesis and crystal structure of Na2CaP2O7
;
_journal_name_full 'Solid State Sciences'
_journal_page_first 373
_journal_page_last 380
_journal_volume 1
_journal_year 1999
_chemical_formula_sum 'Ca Na2 O7 P2'
_chemical_formula_weight 260.00
_space_group_IT_number 2
_symmetry_cell_setting triclinic
_symmetry_Int_Tables_number 2
_symmetry_space_group_name_Hall '-P 1'
_symmetry_space_group_name_H-M 'P -1'
_cell_angle_alpha 69.40(2)
_cell_angle_beta 89.02(3)
_cell_angle_gamma 88.78(4)
_cell_formula_units_Z 2
_cell_length_a 5.361(3)
_cell_length_b 7.029(3)
_cell_length_c 8.743(4)
_cell_volume 308.3(3)
_diffrn_ambient_temperature 293
_diffrn_radiation_probe x-ray
_diffrn_radiation_type MoK\a
_diffrn_radiation_wavelength 0.71073
_exptl_absorpt_coefficient_mu 1.666
_exptl_crystal_density_diffrn 2.801
_exptl_crystal_F_000 256
_refine_ls_goodness_of_fit_ref 1.14
_refine_ls_number_reflns 1434
_refine_ls_R_factor_gt 0.0445
_refine_ls_wR_factor_gt 0.0554
_cod_data_source_file SSS-1999-1-373-380.cif
_cod_data_source_block Na2CaP2O7
_cod_database_code 1519021

loop_
_symmetry_equiv_pos_site_id
_symmetry_equiv_pos_as_xyz
1 x,y,z
2 -x,-y,-z

loop_
_atom_site_label
_atom_site_type_symbol
_atom_site_thermal_displace_type
_atom_site_fract_x
_atom_site_fract_y
_atom_site_fract_z
_atom_site_occupancy
_atom_site_U_iso_or_equiv
_atom_site_calc_flag
_atom_site_refinement_flags
_atom_site_disorder_assembly
_atom_site_disorder_group
P1 P Uiso 0.2477(2) 0.11760(10) 1.17470(10) 1.000 0.0140(10) . . . .
P2 P Uiso 0.2949(2) 0.43170(10) 1.30950(10) 1.000 0.0150(10) . . . .
O11 O Uiso 0.2747(5) 0.1284(4) 1.0016(3) 1.000 0.0240(10) . . . .
O12 O Uiso 0.4579(5) 0.0049(4) 1.2819(3) 1.000 0.0200(10) . . . .
O13 O Uiso -0.0057(5) 0.0511(4) 1.2459(3) 1.000 0.0190(10) . . . .
O14 O Uiso 0.2700(5) 0.3514(4) 1.1586(3) 1.000 0.0180(10) . . . .
O21 O Uiso 0.1756(5) 0.2758(4) 1.4545(3) 1.000 0.0220(10) . . . .
O22 O Uiso 0.1615(5) 0.6326(4) 1.2489(4) 1.000 0.0250(10) . . . .
O23 O Uiso 0.5693(5) 0.4510(4) 1.3295(4) 1.000 0.0240(10) . . . .
Ca1 Ca Uiso 0.23310(10) 0.24540(10) 0.72190(10) 1.000 0.0160(10) . . . .
Na1 Na Uiso 0.2347(3) -0.1388(3) 0.5476(2) 1.000 0.0240(10) . . . .
Na2 Na Uiso 0.2641(4) 0.7842(3) 0.9814(2) 1.000 0.0390(10) . . . .

loop_
_atom_type_symbol
_atom_type_description
_atom_type_scat_dispersion_real
_atom_type_scat_dispersion_imag
_atom_type_scat_source
Ca Ca 0.2262 0.3064 ' International Tables Vol C Tables 4.2.6.8 and 6.1.1.4'
Na Na 0.0362 0.0249 ' International Tables Vol C Tables 4.2.6.8 and 6.1.1.4'
O O 0.0106 0.0060 ' International Tables Vol C Tables 4.2.6.8 and 6.1.1.4'
P P 0.1023 0.0942 ' International Tables Vol C Tables 4.2.6.8 and 6.1.1.4'

loop_
_geom_angle_atom_site_label_1
_geom_angle_atom_site_label_2
_geom_angle_atom_site_label_3
_geom_angle
_geom_angle_site_symmetry_1
_geom_angle_site_symmetry_2
_geom_angle_site_symmetry_3
_geom_angle_publ_flag
O11 P1 O12 113.58(16) . . . yes
O11 P1 O13 113.04(16) . . . yes
O11 P1 O14 102.57(15) . . . yes
O12 P1 O13 113.68(15) . . . yes
O12 P1 O14 106.42(16) . . . yes
O13 P1 O14 106.40(16) . . . yes
O14 P2 O21 106.56(16) . . . yes
O14 P2 O22 102.71(17) . . . yes
O14 P2 O23 105.64(17) . . . yes
O21 P2 O22 114.86(18) . . . yes
O21 P2 O23 113.11(17) . . . yes
O22 P2 O23 112.73(17) . . . yes
P1 O14 P2 125.35(17) . . . yes

loop_
_geom_bond_atom_site_label_1
_geom_bond_atom_site_label_2
_geom_bond_distance
_geom_bond_site_symmetry_1
_geom_bond_site_symmetry_2
_geom_bond_publ_flag
P1 O11 1.493(3) . . yes
P1 O12 1.501(3) . . yes
P1 O13 1.498(3) . . yes
P1 O14 1.606(3) . . yes
P2 O14 1.616(3) . . yes
P2 O21 1.497(3) . . yes
P2 O22 1.493(3) . . yes
P2 O23 1.499(3) . . yes

loop_
_geom_torsion_atom_site_label_1
_geom_torsion_atom_site_label_2
_geom_torsion_atom_site_label_3
_geom_torsion_atom_site_label_4
_geom_torsion
_geom_torsion_site_symmetry_1
_geom_torsion_site_symmetry_2
_geom_torsion_site_symmetry_3
_geom_torsion_site_symmetry_4
_geom_torsion_publ_flag
O11 P1 O14 P2 -170.5(2) . . . . no
O12 P1 O14 P2 -51.0(2) . . . . no
O13 P1 O14 P2 70.5(2) . . . . no
O21 P2 O14 P1 -26.3(3) . . . . no
O22 P2 O14 P1 -147.4(2) . . . . no
O23 P2 O14 P1 94.3(2) . . . . no
